data_1526331
loop_
_publ_author_name
'Hirschle, C.'
'Roehr, C.'

_publ_section_title
;
 Darstellung und Kristallstruktur der bekannten Zintl-Phasen Cs3 Sb7 und
 Cs4 Sb2
;
_journal_name_full 'Zeitschrift fuer Anorganische und Allgemeine Chemie'
_journal_page_first 1992
_journal_page_last 1998
_journal_volume 626
_journal_year 2000
_chemical_formula_sum 'Cs3 Sb7'
_space_group_IT_number 14
_symmetry_space_group_name_Hall '-P 2ybc'
_symmetry_space_group_name_H-M 'P 1 21/c 1'
_cell_angle_alpha 90
_cell_angle_beta 96.3
_cell_angle_gamma 90
_cell_formula_units_Z 16
_cell_length_a 16.057
_cell_length_b 15.711
_cell_length_c 27.939
_cell_volume 7005.650
_citation_journal_id_ASTM ZAACAB
_cod_data_source_file Hirschle_ZAACAB_2000_764.cif
_cod_data_source_block Cs3Sb7
_cod_original_cell_volume 7005.649
_cod_database_code 1526331

loop_
_symmetry_equiv_pos_as_xyz
x,y,z
-x,y+1/2,-z+1/2
-x,-y,-z
x,-y-1/2,z-1/2

loop_
_atom_site_label
_atom_site_type_symbol
_atom_site_fract_x
_atom_site_fract_y
_atom_site_fract_z
_atom_site_occupancy
_atom_site_U_iso_or_equiv
Sb28 Sb 0.05109 0.71592 0.09384 1 0.0
Sb7 Sb 0.52269 0.45347 0.37772 1 0.0
Cs7 Cs 0.07959 0.36323 0.19161 1 0.0
Sb25 Sb 0.04109 0.82528 0.1697 1 0.0
Sb17 Sb 0.5817 0.29805 0.12203 1 0.0
Sb4 Sb 0.56628 0.42541 0.28587 1 0.0
Sb9 Sb 0.25439 0.29772 0.11315 1 0.0
Sb14 Sb 0.29607 0.07767 0.01737 1 0.0
Cs10 Cs 0.08675 0.59413 0.50553 1 0.0
Cs8 Cs 0.76838 0.37397 0.22906 1 0.0
Cs9 Cs 0.11219 0.52143 0.33987 1 0.0
Sb2 Sb 0.30093 0.40113 0.26903 1 0.0
Sb18 Sb 0.37007 0.61789 0.01921 1 0.0
Sb13 Sb 0.2451 0.0141 0.10676 1 0.0
Cs12 Cs 0.14623 0.46434 0.01075 1 0.0
Cs4 Cs 0.69458 0.27032 0.37338 1 0.0
Cs11 Cs 0.26424 0.13724 0.22948 1 0.0
Sb5 Sb 0.34267 0.43899 0.3657 1 0.0
Sb22 Sb 0.0526 0.70387 0.24262 1 0.0
Sb10 Sb 0.09051 0.08405 0.11486 1 0.0
Sb23 Sb 0.05998 0.07418 0.28634 1 0.0
Sb12 Sb 0.35773 0.1591 0.10721 1 0.0
Sb11 Sb 0.16045 0.32802 0.47959 1 0.0
Sb3 Sb 0.45213 0.18647 0.32934 1 0.0
Sb15 Sb 0.59282 0.44599 0.06941 1 0.0
Sb8 Sb 0.10621 0.23435 0.06392 1 0.0
Sb16 Sb 0.25454 0.01002 0.38999 1 0.0
Sb1 Sb 0.44307 0.30695 0.25528 1 0.0
Sb24 Sb 0.19958 0.61959 0.22776 1 0.0
Cs6 Cs 0.56477 0.1194 0.0237 1 0.0
Cs3 Cs 0.40854 0.4819 0.15151 1 0.0
Sb20 Sb 0.7359 0.22793 0.10951 1 0.0
Sb6 Sb 0.44324 0.29836 0.40326 1 0.0
Sb19 Sb 0.84595 0.36959 0.09916 1 0.0
Sb26 Sb 0.01947 0.0582 0.37963 1 0.0
Cs2 Cs 0.57593 0.12708 0.21268 1 0.0
Cs5 Cs 0.38207 0.34223 0.00316 1 0.0
Cs1 Cs 0.19793 0.23897 0.3598 1 0.0
Sb27 Sb 0.15997 0.57985 0.13279 1 0.0
Sb21 Sb 0.76645 0.28534 0.01439 1 0.0
